data_7111791
loop_
_publ_author_name
'Xiaodong Hou'
'Zhihan Wang'
'Joseph Lee'
'Erin Wysocki'
'Casey Oian'
'Jennifer Schlak'
'Qianli R. Chu'

_publ_section_title
;
 Synthesis of polymeric ladders by topochemical polymerization
;
_journal_name_full Chem.Commun.
_journal_page_first 1218
_journal_paper_doi 10.1039/c3cc47379a
_journal_volume 50
_journal_year 2014
_chemical_formula_moiety 'C18 H18 O4'
_chemical_formula_sum 'C18 H18 O4'
_chemical_formula_weight 298.32
_chemical_name_systematic
; 
 ? 
;
_space_group_IT_number 14
_symmetry_cell_setting monoclinic
_symmetry_space_group_name_Hall '-P 2ybc'
_symmetry_space_group_name_H-M 'P 1 21/c 1'
_atom_sites_solution_hydrogens geom
_atom_sites_solution_primary direct
_atom_sites_solution_secondary difmap
_audit_creation_method SHELXL-97
_cell_angle_alpha 90.00
_cell_angle_beta 94.409(3)
_cell_angle_gamma 90.00
_cell_formula_units_Z 2
_cell_length_a 5.6003(3)
_cell_length_b 8.1769(4)
_cell_length_c 17.0907(9)
_cell_measurement_reflns_used 4932
_cell_measurement_temperature 150(2)
_cell_measurement_theta_max 29.78
_cell_measurement_theta_min 2.49
_cell_volume 780.32(7)
_computing_cell_refinement 'Bruker SAINT'
_computing_data_collection 'Bruker APEX2'
_computing_data_reduction 'Bruker SAINT'
_computing_molecular_graphics 'Bruker SHELXTL'
_computing_publication_material 'Bruker SHELXTL'
_computing_structure_refinement 'SHELXL-97 (Sheldrick, 2008)'
_computing_structure_solution 'SHELXS-97 (Sheldrick, 2008)'
_diffrn_ambient_temperature 150(2)
_diffrn_measured_fraction_theta_full 0.998
_diffrn_measured_fraction_theta_max 0.998
_diffrn_measurement_device_type 'Bruker APEX-II CCD'
_diffrn_measurement_method '\f and \w scans'
_diffrn_radiation_monochromator graphite
_diffrn_radiation_source 'fine-focus sealed tube'
_diffrn_radiation_type MoK\a
_diffrn_radiation_wavelength 0.71073
_diffrn_reflns_av_R_equivalents 0.0342
_diffrn_reflns_av_sigmaI/netI 0.0256
_diffrn_reflns_limit_h_max 7
_diffrn_reflns_limit_h_min -7
_diffrn_reflns_limit_k_max 11
_diffrn_reflns_limit_k_min -11
_diffrn_reflns_limit_l_max 18
_diffrn_reflns_limit_l_min -23
_diffrn_reflns_number 12403
_diffrn_reflns_theta_full 29.92
_diffrn_reflns_theta_max 29.92
_diffrn_reflns_theta_min 2.76
_exptl_absorpt_coefficient_mu 0.089
_exptl_absorpt_correction_T_max 0.9867
_exptl_absorpt_correction_T_min 0.9443
_exptl_absorpt_correction_type multi-scan
_exptl_absorpt_process_details 'Acta Cryst (1995). A51, 33-38'
_exptl_crystal_colour colourless
_exptl_crystal_density_diffrn 1.270
_exptl_crystal_density_method 'not measured'
_exptl_crystal_description Block
_exptl_crystal_F_000 316
_exptl_crystal_size_max 0.65
_exptl_crystal_size_mid 0.15
_exptl_crystal_size_min 0.15
_refine_diff_density_max 0.256
_refine_diff_density_min -0.194
_refine_diff_density_rms 0.041
_refine_ls_extinction_method none
_refine_ls_goodness_of_fit_ref 1.016
_refine_ls_hydrogen_treatment mixed
_refine_ls_matrix_type full
_refine_ls_number_parameters 101
_refine_ls_number_reflns 2252
_refine_ls_number_restraints 0
_refine_ls_restrained_S_all 1.016
_refine_ls_R_factor_all 0.0590
_refine_ls_R_factor_gt 0.0410
_refine_ls_shift/su_max 0.010
_refine_ls_shift/su_mean 0.002
_refine_ls_structure_factor_coef Fsqd
_refine_ls_weighting_details 'calc w=1/[\s^2^(Fo^2^)+(0.0541P)^2^+0.1896P] where P=(Fo^2^+2Fc^2^)/3'
_refine_ls_weighting_scheme calc
_refine_ls_wR_factor_gt 0.1019
_refine_ls_wR_factor_ref 0.1149
_reflns_number_gt 1727
_reflns_number_total 2252
_reflns_threshold_expression >2sigma(I)
_cod_data_source_file c3cc47379a.txt
_cod_data_source_block de6bd101_0m
_cod_original_sg_symbol_H-M P12(1)/c1
_cod_database_code 7111791

loop_
_symmetry_equiv_pos_as_xyz
'x, y, z'
'-x, y+1/2, -z+1/2'
'-x, -y, -z'
'x, -y-1/2, z-1/2'

loop_
_atom_site_label
_atom_site_type_symbol
_atom_site_fract_x
_atom_site_fract_y
_atom_site_fract_z
_atom_site_U_iso_or_equiv
_atom_site_adp_type
_atom_site_occupancy
_atom_site_symmetry_multiplicity
_atom_site_calc_flag
_atom_site_refinement_flags
O1 O 0.71331(16) 0.54252(10) 0.86211(5) 0.0328(2) Uani 1 1 d .
O2 O 0.55109(15) 0.28976(10) 0.86551(5) 0.0318(2) Uani 1 1 d .
C1 C -0.2700(2) 0.41485(18) 0.56593(7) 0.0392(3) Uani 1 1 d .
H1A H -0.2141 0.5160 0.5455 0.059 Uiso 1 1 calc R
H1B H -0.4297 0.4291 0.5816 0.059 Uiso 1 1 calc R
H1C H -0.2700 0.3319 0.5262 0.059 Uiso 1 1 calc R
C2 C -0.1087(2) 0.36437(16) 0.63518(7) 0.0315(3) Uani 1 1 d .
H2 H -0.1459 0.2681 0.6605 0.038 Uiso 1 1 calc R
C3 C 0.0846(2) 0.44624(15) 0.66365(6) 0.0291(3) Uani 1 1 d .
H3 H 0.1244 0.5425 0.6388 0.035 Uiso 1 1 calc R
C4 C 0.2356(2) 0.39286(14) 0.73132(6) 0.0268(2) Uani 1 1 d .
H4 H 0.2001 0.2934 0.7541 0.032 Uiso 1 1 calc R
C5 C 0.4231(2) 0.47753(15) 0.76314(6) 0.0285(3) Uani 1 1 d .
H5 H 0.4656 0.5749 0.7398 0.034 Uiso 1 1 calc R
C6 C 0.5631(2) 0.42069(13) 0.83397(6) 0.0253(2) Uani 1 1 d .
C7 C 0.8549(2) 0.51434(14) 0.93238(6) 0.0268(2) Uani 1 1 d .
C8 C 1.0490(2) 0.41082(15) 0.93395(7) 0.0304(3) Uani 1 1 d .
H8 H 1.0809 0.3514 0.8895 0.037 Uiso 1 1 calc R
C9 C 1.1967(2) 0.39611(15) 1.00267(7) 0.0303(3) Uani 1 1 d .
H9 H 1.3286 0.3268 1.0049 0.036 Uiso 1 1 calc R

loop_
_atom_site_aniso_label
_atom_site_aniso_U_11
_atom_site_aniso_U_22
_atom_site_aniso_U_33
_atom_site_aniso_U_23
_atom_site_aniso_U_13
_atom_site_aniso_U_12
O1 0.0359(5) 0.0329(4) 0.0265(4) 0.0051(3) -0.0166(3) -0.0069(4)
O2 0.0333(5) 0.0295(4) 0.0306(4) 0.0016(3) -0.0096(3) -0.0010(3)
C1 0.0306(7) 0.0502(8) 0.0344(6) -0.0054(5) -0.0143(5) 0.0021(6)
C2 0.0279(6) 0.0364(6) 0.0290(6) -0.0035(4) -0.0066(5) 0.0013(5)
C3 0.0286(6) 0.0316(6) 0.0256(5) -0.0017(4) -0.0075(4) 0.0015(5)
C4 0.0258(6) 0.0302(5) 0.0233(5) -0.0025(4) -0.0049(4) 0.0023(4)
C5 0.0293(6) 0.0311(6) 0.0236(5) 0.0014(4) -0.0075(4) -0.0006(5)
C6 0.0237(5) 0.0286(5) 0.0224(5) -0.0018(4) -0.0051(4) 0.0011(4)
C7 0.0262(6) 0.0305(5) 0.0219(5) 0.0033(4) -0.0095(4) -0.0051(4)
C8 0.0308(6) 0.0356(6) 0.0238(5) -0.0030(4) -0.0045(4) -0.0008(5)
C9 0.0248(6) 0.0345(6) 0.0303(6) -0.0015(5) -0.0071(4) 0.0031(5)

loop_
_atom_type_symbol
_atom_type_description
_atom_type_scat_dispersion_real
_atom_type_scat_dispersion_imag
_atom_type_scat_source
C C 0.0033 0.0016 'International Tables Vol C Tables 4.2.6.8 and 6.1.1.4'
H H 0.0000 0.0000 'International Tables Vol C Tables 4.2.6.8 and 6.1.1.4'
O O 0.0106 0.0060 'International Tables Vol C Tables 4.2.6.8 and 6.1.1.4'

loop_
_geom_angle_atom_site_label_1
_geom_angle_atom_site_label_2
_geom_angle_atom_site_label_3
_geom_angle
_geom_angle_site_symmetry_1
_geom_angle_site_symmetry_3
C6 O1 C7 118.19(9) . .
C2 C1 H1A 109.5 . .
C2 C1 H1B 109.5 . .
H1A C1 H1B 109.5 . .
C2 C1 H1C 109.5 . .
H1A C1 H1C 109.5 . .
H1B C1 H1C 109.5 . .
C3 C2 C1 125.19(12) . .
C3 C2 H2 117.4 . .
C1 C2 H2 117.4 . .
C2 C3 C4 123.29(12) . .
C2 C3 H3 118.4 . .
C4 C3 H3 118.4 . .
C5 C4 C3 124.13(11) . .
C5 C4 H4 117.9 . .
C3 C4 H4 117.9 . .
C4 C5 C6 121.65(11) . .
C4 C5 H5 119.2 . .
C6 C5 H5 119.2 . .
O2 C6 O1 123.02(10) . .
O2 C6 C5 127.39(10) . .
O1 C6 C5 109.58(9) . .
C8 C7 C9 121.66(10) . 3_767
C8 C7 O1 120.67(10) . .
C9 C7 O1 117.47(10) 3_767 .
C7 C8 C9 119.20(11) . .
C7 C8 H8 120.4 . .
C9 C8 H8 120.4 . .
C7 C9 C8 119.14(11) 3_767 .
C7 C9 H9 120.4 3_767 .
C8 C9 H9 120.4 . .

loop_
_geom_bond_atom_site_label_1
_geom_bond_atom_site_label_2
_geom_bond_distance
_geom_bond_site_symmetry_2
O1 C6 1.3672(13) .
O1 C7 1.4062(12) .
O2 C6 1.2028(14) .
C1 C2 1.4909(16) .
C1 H1A 0.9600 .
C1 H1B 0.9600 .
C1 H1C 0.9600 .
C2 C3 1.3325(16) .
C2 H2 0.9300 .
C3 C4 1.4468(15) .
C3 H3 0.9300 .
C4 C5 1.3375(16) .
C4 H4 0.9300 .
C5 C6 1.4664(14) .
C5 H5 0.9300 .
C7 C8 1.3762(17) .
C7 C9 1.3787(16) 3_767
C8 C9 1.3887(15) .
C8 H8 0.9300 .
C9 C7 1.3788(16) 3_767
C9 H9 0.9300 .
